data_2203412
loop_
_publ_author_name
'Huo, Fang-Jun'
'Wu, Wei-Wei'
'Yin, Cai-Xia'
'Guo, Wei'
'Xia, Chi-Zhong'
'Yang, Pin'

_publ_section_title
;
 <i>N</i>-(4-Chlorophenyl)acrylamide
;
_journal_issue 4
_journal_name_full 'Acta Crystallographica Section E'
_journal_page_first o629
_journal_page_last o630
_journal_paper_doi 10.1107/S1600536804006233
_journal_volume 60
_journal_year 2004
_chemical_formula_iupac 'C9 H8 Cl N O'
_chemical_formula_moiety 'C9 H8 Cl N O'
_chemical_formula_sum 'C9 H8 Cl N O'
_chemical_formula_weight 181.61
_chemical_name_common 'N-p-chlorophenyl acrylamide'
_chemical_name_systematic
;
N-(4-chlorophenyl)-acrylamide
;
_space_group_IT_number 61
_symmetry_cell_setting orthorhombic
_symmetry_space_group_name_Hall '-P 2ac 2ab'
_symmetry_space_group_name_H-M 'P b c a'
_atom_sites_solution_hydrogens geom
_atom_sites_solution_primary direct
_atom_sites_solution_secondary difmap
_audit_creation_method SHELXL97
_cell_angle_alpha 90.00
_cell_angle_beta 90.00
_cell_angle_gamma 90.00
_cell_formula_units_Z 8
_cell_length_a 9.552(3)
_cell_length_b 8.028(2)
_cell_length_c 22.715(7)
_cell_measurement_reflns_used 9886
_cell_measurement_temperature 298(2)
_cell_measurement_theta_max 26.82
_cell_measurement_theta_min 2.78
_cell_volume 1741.9(9)
_computing_cell_refinement 'SAINT (Bruker, 2000)'
_computing_data_collection 'SMART (Bruker, 2000)'
_computing_data_reduction SAINT
_computing_molecular_graphics 'SHELXTL (Bruker, 1999)'
_computing_publication_material SHELXTL
_computing_structure_refinement 'SHELXL97 (Sheldrick, 1997)'
_computing_structure_solution 'SHELXS97 (Sheldrick, 1997)'
_diffrn_ambient_temperature 298(2)
_diffrn_detector_area_resol_mean '100x100 microns'
_diffrn_measured_fraction_theta_full 0.995
_diffrn_measured_fraction_theta_max 0.995
_diffrn_measurement_device_type 'Bruker SMART CCD area-detector'
_diffrn_measurement_method \w
_diffrn_radiation_monochromator graphite
_diffrn_radiation_source 'fine-focus sealed tube'
_diffrn_radiation_type MoK\a
_diffrn_radiation_wavelength 0.71073
_diffrn_reflns_av_R_equivalents 0.0325
_diffrn_reflns_av_sigmaI/netI 0.0293
_diffrn_reflns_limit_h_max 11
_diffrn_reflns_limit_h_min -11
_diffrn_reflns_limit_k_max 8
_diffrn_reflns_limit_k_min -9
_diffrn_reflns_limit_l_max 24
_diffrn_reflns_limit_l_min -27
_diffrn_reflns_number 7535
_diffrn_reflns_theta_full 25.01
_diffrn_reflns_theta_max 25.01
_diffrn_reflns_theta_min 1.79
_diffrn_standards_decay_% 0
_diffrn_standards_interval_count 0
_diffrn_standards_interval_time 0
_diffrn_standards_number 0
_exptl_absorpt_coefficient_mu 0.385
_exptl_absorpt_correction_T_max 0.9625
_exptl_absorpt_correction_T_min 0.9269
_exptl_absorpt_correction_type multi-scan
_exptl_absorpt_process_details '(SADABS; Sheldrick, 1996)'
_exptl_crystal_colour colourless
_exptl_crystal_density_diffrn 1.385
_exptl_crystal_density_meas ?
_exptl_crystal_density_method .
_exptl_crystal_description pillar
_exptl_crystal_F_000 752
_exptl_crystal_size_max 0.20
_exptl_crystal_size_mid 0.20
_exptl_crystal_size_min 0.10
_refine_diff_density_max 0.300
_refine_diff_density_min -0.172
_refine_ls_extinction_method none
_refine_ls_goodness_of_fit_ref 1.098
_refine_ls_hydrogen_treatment constr
_refine_ls_matrix_type full
_refine_ls_number_parameters 109
_refine_ls_number_reflns 1526
_refine_ls_number_restraints 0
_refine_ls_restrained_S_all 1.098
_refine_ls_R_factor_all 0.0561
_refine_ls_R_factor_gt 0.0467
_refine_ls_shift/su_max 0.001
_refine_ls_shift/su_mean 0.000
_refine_ls_structure_factor_coef Fsqd
_refine_ls_weighting_details 'calc w = 1/[\s^2^(Fo^2^)+(0.0614P)^2^+0.5186P] where P=(Fo^2^+2Fc^2^)/3'
_refine_ls_weighting_scheme calc
_refine_ls_wR_factor_gt 0.1183
_refine_ls_wR_factor_ref 0.1259
_reflns_number_gt 1273
_reflns_number_total 1526
_reflns_threshold_expression I>2\s(I)
_cod_data_source_file cv6280.cif
_cod_data_source_block I
_cod_depositor_comments
;
The following automatic conversions were performed:
'_symmetry_cell_setting' value 'Orthorhombic' changed to 'orthorhombic'
according to '/home/saulius/struct/CIF-dictionaries/cif_core.dic'
dictionary named 'cif_core.dic' version 2.4.1 from 2010-06-29.

Automatic conversion script
Id: cif_fix_enum 1527 2010-12-29 10:47:43Z saulius 

The following automatic conversions were performed:

'_symmetry_cell_setting' value 'Orthorhombic' changed to
'orthorhombic' according to
/home/saulius/struct/CIF-dictionaries/cif_core.dic dictionary named
'cif_core.dic' version 2.4.1 from 2010-06-29.

Automatic conversion script
Id: cif_fix_values 1715 2011-07-08 13:25:40Z adriana 
;
_cod_original_cell_volume 1741.7(9)
_cod_database_code 2203412
_cod_database_fobs_code 2203412

loop_
_symmetry_equiv_pos_as_xyz
'x, y, z'
'-x+1/2, -y, z+1/2'
'-x, y+1/2, -z+1/2'
'x+1/2, -y+1/2, -z'
'-x, -y, -z'
'x-1/2, y, -z-1/2'
'x, -y-1/2, z-1/2'
'-x-1/2, y-1/2, z'

loop_
_atom_site_label
_atom_site_fract_x
_atom_site_fract_y
_atom_site_fract_z
_atom_site_U_iso_or_equiv
_atom_site_adp_type
_atom_site_calc_flag
_atom_site_refinement_flags
_atom_site_occupancy
_atom_site_type_symbol
Cl 0.73599(9) 0.08645(9) 0.52340(3) 0.0802(3) Uani d . 1 Cl
C4 0.70487(19) 0.3209(3) 0.34376(8) 0.0408(5) Uani d . 1 C
N1 0.68574(16) 0.3974(2) 0.28872(7) 0.0434(4) Uani d . 1 N
H1 0.6001 0.4122 0.2783 0.052 Uiso calc R 1 H
C1 0.8032(3) 0.6048(3) 0.15830(11) 0.0638(7) Uani d . 1 C
H1A 0.8999 0.6062 0.1629 0.096 Uiso calc R 1 H
H1B 0.7625 0.6551 0.1257 0.096 Uiso calc R 1 H
O1 0.90846(14) 0.4331(2) 0.25757(7) 0.0649(5) Uani d . 1 O
C6 0.8429(2) 0.2177(3) 0.42403(10) 0.0600(6) Uani d . 1 C
H6 0.9300 0.1974 0.4409 0.072 Uiso calc R 1 H
C3 0.78221(19) 0.4506(3) 0.24997(9) 0.0430(5) Uani d . 1 C
C5 0.8342(2) 0.2911(3) 0.36920(9) 0.0536(6) Uani d . 1 C
H5 0.9155 0.3207 0.3493 0.064 Uiso calc R 1 H
C7 0.7238(3) 0.1749(3) 0.45342(10) 0.0549(6) Uani d . 1 C
C2 0.7253(2) 0.5327(3) 0.19732(9) 0.0500(6) Uani d . 1 C
H2 0.6288 0.5328 0.1918 0.060 Uiso calc R 1 H
C9 0.5858(2) 0.2749(3) 0.37455(9) 0.0539(6) Uani d . 1 C
H9 0.4983 0.2933 0.3579 0.065 Uiso calc R 1 H
C8 0.5946(2) 0.2029(3) 0.42916(10) 0.0609(6) Uani d . 1 C
H8 0.5138 0.1734 0.4495 0.073 Uiso calc R 1 H

loop_
_atom_site_aniso_label
_atom_site_aniso_U_11
_atom_site_aniso_U_22
_atom_site_aniso_U_33
_atom_site_aniso_U_12
_atom_site_aniso_U_13
_atom_site_aniso_U_23
Cl 0.1136(7) 0.0742(5) 0.0527(4) -0.0075(4) -0.0057(3) 0.0067(3)
C4 0.0339(9) 0.0449(11) 0.0437(11) 0.0014(8) 0.0004(8) -0.0108(9)
N1 0.0244(8) 0.0585(11) 0.0473(10) 0.0001(7) 0.0001(7) -0.0051(8)
C1 0.0620(15) 0.0640(16) 0.0653(16) -0.0003(12) 0.0103(12) 0.0030(12)
O1 0.0254(8) 0.1094(14) 0.0598(10) -0.0010(7) 0.0033(6) 0.0030(9)
C6 0.0529(13) 0.0724(16) 0.0548(13) 0.0065(12) -0.0090(10) -0.0055(11)
C3 0.0294(10) 0.0510(12) 0.0485(11) -0.0029(8) 0.0031(8) -0.0121(9)
C5 0.0374(11) 0.0707(15) 0.0526(12) 0.0017(10) 0.0002(9) -0.0037(11)
C7 0.0707(16) 0.0475(13) 0.0464(12) -0.0024(11) -0.0002(10) -0.0066(10)
C2 0.0393(11) 0.0569(13) 0.0537(13) -0.0023(9) 0.0015(9) -0.0035(10)
C9 0.0362(11) 0.0672(15) 0.0583(13) -0.0045(10) 0.0020(9) -0.0010(11)
C8 0.0535(14) 0.0687(15) 0.0607(14) -0.0097(11) 0.0080(11) 0.0009(12)

loop_
_atom_type_symbol
_atom_type_description
_atom_type_scat_dispersion_real
_atom_type_scat_dispersion_imag
_atom_type_scat_source
C C 0.0033 0.0016 'International Tables Vol C Tables 4.2.6.8 and 6.1.1.4'
H H 0.0000 0.0000 'International Tables Vol C Tables 4.2.6.8 and 6.1.1.4'
N N 0.0061 0.0033 'International Tables Vol C Tables 4.2.6.8 and 6.1.1.4'
O O 0.0106 0.0060 'International Tables Vol C Tables 4.2.6.8 and 6.1.1.4'
Cl Cl 0.1484 0.1585 'International Tables Vol C Tables 4.2.6.8 and 6.1.1.4'

loop_
_geom_angle_atom_site_label_1
_geom_angle_atom_site_label_2
_geom_angle_atom_site_label_3
_geom_angle
_geom_angle_publ_flag
O1 C3 N1 123.1(2) y
O1 C3 C2 121.99(19) y
N1 C3 C2 114.94(17) y
C1 C2 C3 123.0(2) y
C3 N1 C4 129.25(16) y
C5 C4 N1 124.25(18) y
C5 C4 C9 118.4(2) ?
C6 C5 C4 120.3(2) ?
C6 C7 C8 120.9(2) ?
C6 C7 Cl 119.53(19) ?
C7 C6 C5 119.9(2) ?
C7 C8 C9 119.2(2) ?
C8 C7 Cl 119.55(18) ?
C8 C9 C4 121.3(2) ?
C9 C4 N1 117.33(17) y
H1A C1 H1B 120.0 ?
C4 N1 H1 115.4 ?
C3 N1 H1 115.4 ?
C5 C6 H6 120.0 ?
C2 C1 H1A 120.0 ?
C2 C1 H1B 120.0 ?
C7 C6 H6 120.0 ?
C6 C5 H5 119.9 ?
C4 C5 H5 119.9 ?
C1 C2 H2 118.5 ?
C3 C2 H2 118.5 ?
C8 C9 H9 119.4 ?
C4 C9 H9 119.4 ?
C7 C8 H8 120.4 ?
C9 C8 H8 120.4 ?

loop_
_geom_bond_atom_site_label_1
_geom_bond_atom_site_label_2
_geom_bond_distance
O1 C3 1.226(2)
N1 C3 1.344(3)
C1 C2 1.294(3)
Cl C7 1.745(2)
C3 C2 1.470(3)
C4 C5 1.385(3)
C4 C9 1.385(3)
C4 N1 1.405(3)
C6 C5 1.380(3)
C6 C7 1.363(3)
C7 C8 1.370(3)
C9 C8 1.371(3)
N1 H1 0.8600
C1 H1A 0.9300
C1 H1B 0.9300
C6 H6 0.9300
C5 H5 0.9300
C2 H2 0.9300
C9 H9 0.9300
C8 H8 0.9300

loop_
_geom_hbond_atom_site_label_D
_geom_hbond_atom_site_label_H
_geom_hbond_atom_site_label_A
_geom_hbond_site_symmetry_A
_geom_hbond_distance_DH
_geom_hbond_distance_HA
_geom_hbond_distance_DA
_geom_hbond_angle_DHA
_geom_hbond_publ_flag
N1 H1 O1 6_556 0.86 2.01 2.864(2) 172 y
C2 H2 O1 6_556 0.93 2.53 3.293(3) 140 y
C5 H5 O1 . 0.93 2.27 2.869(3) 122 y

loop_
_geom_torsion_atom_site_label_1
_geom_torsion_atom_site_label_2
_geom_torsion_atom_site_label_3
_geom_torsion_atom_site_label_4
_geom_torsion
C5 C4 N1 C3 2.2(3)
C9 C4 N1 C3 -178.71(19)
C4 N1 C3 O1 2.6(3)
C4 N1 C3 C2 -177.30(19)
C7 C6 C5 C4 -0.3(3)
C9 C4 C5 C6 -0.2(3)
N1 C4 C5 C6 178.9(2)
C5 C6 C7 C8 0.4(4)
C5 C6 C7 Cl -178.58(18)
O1 C3 C2 C1 -6.4(4)
N1 C3 C2 C1 173.5(2)
C5 C4 C9 C8 0.6(3)
N1 C4 C9 C8 -178.6(2)
C6 C7 C8 C9 0.0(4)
Cl C7 C8 C9 178.96(17)
C4 C9 C8 C7 -0.5(4)

loop_
_cod_related_entry_id
_cod_related_entry_database
_cod_related_entry_code
1 ChemSpider 197681
